data_4309046
loop_
_publ_author_name
'Malcolm H. Chisholm'
'Judith C. Gallucci'
'Hongfeng Yin'
'Hongshi Zhen'

_publ_section_title
;
Arylzinc Alkoxides: [ArZnOCHP]2 and Ar2Zn3(OCHP)4 When Ar =
C6H5, p-CF3C6H4, 2,4,6-Me3C6H2, and C6F5
;
_journal_name_full 'Inorganic Chemistry'
_journal_page_first 4777
_journal_page_last 4785
_journal_paper_doi 10.1021/ic048332i
_journal_volume 44
_journal_year 2005
_chemical_formula_sum 'C42 H68 F6 O4 Zn3'
_chemical_formula_weight 947.07
_chemical_name_systematic
; 
 ? 
;
_space_group_IT_number 2
_symmetry_cell_setting triclinic
_symmetry_space_group_name_Hall '-P 1'
_symmetry_space_group_name_H-M 'P -1'
_atom_sites_solution_hydrogens geom
_atom_sites_solution_primary heavy
_atom_sites_solution_secondary difmap
_audit_creation_method SHELXL-93
_cell_angle_alpha 75.629(1)
_cell_angle_beta 69.088(1)
_cell_angle_gamma 76.624(1)
_cell_formula_units_Z 2
_cell_length_a 12.4100(1)
_cell_length_b 14.2090(1)
_cell_length_c 14.7423(1)
_cell_measurement_temperature 150(2)
_cell_volume 2322.89(3)
_computing_cell_refinement 'DENZO (Otwinowski & Minor, 1997)'
_computing_data_collection 'COLLECT (Nonius, 1999)'
_computing_data_reduction 'DENZO (Otwinowski & Minor, 1997)'
_computing_structure_refinement 'SHELXL-93 (Sheldrick, 1993)'
_computing_structure_solution 'SHELXS-86 (Sheldrick, 1990)'
_diffrn_ambient_temperature 150(2)
_diffrn_measurement_device 'Nonius Kappa CCD'
_diffrn_measurement_method 'phi and omega scans'
_diffrn_radiation_monochromator graphite
_diffrn_radiation_source 'fine-focus sealed tube'
_diffrn_radiation_type MoK\a
_diffrn_radiation_wavelength 0.71073
_diffrn_reflns_av_R_equivalents 0.040
_diffrn_reflns_av_sigmaI/netI 0.0386
_diffrn_reflns_limit_h_max 16
_diffrn_reflns_limit_h_min 0
_diffrn_reflns_limit_k_max 18
_diffrn_reflns_limit_k_min -17
_diffrn_reflns_limit_l_max 19
_diffrn_reflns_limit_l_min -17
_diffrn_reflns_number 59944
_diffrn_reflns_theta_max 27.51
_diffrn_reflns_theta_min 2.08
_exptl_absorpt_coefficient_mu 1.597
_exptl_crystal_colour colorless
_exptl_crystal_density_diffrn 1.354
_exptl_crystal_description chunk
_exptl_crystal_F_000 992
_exptl_crystal_size_max 0.35
_exptl_crystal_size_mid 0.27
_exptl_crystal_size_min 0.08
_refine_diff_density_max 0.980
_refine_diff_density_min -1.017
_refine_ls_extinction_method none
_refine_ls_goodness_of_fit_all 1.031
_refine_ls_goodness_of_fit_obs 1.090
_refine_ls_matrix_type full
_refine_ls_number_parameters 508
_refine_ls_number_reflns 10640
_refine_ls_number_restraints 0
_refine_ls_restrained_S_all 1.031
_refine_ls_restrained_S_obs 1.090
_refine_ls_R_factor_all 0.0642
_refine_ls_R_factor_obs 0.0409
_refine_ls_shift/esd_max 0.034
_refine_ls_shift/esd_mean 0.001
_refine_ls_structure_factor_coef Fsqd
_refine_ls_weighting_details 'w=1/[\s^2^(Fo^2^)+(0.0573P)^2^+2.1511P] where P=(Fo^2^+2Fc^2^)/3'
_refine_ls_weighting_scheme calc
_refine_ls_wR_factor_all 0.1141
_refine_ls_wR_factor_obs 0.1032
_reflns_number_observed 7890
_reflns_number_total 10640
_reflns_observed_criterion >2sigma(I)
_cod_data_source_file ic048332isi20041124_045012.cif
_cod_data_source_block Chisholm941
_cod_depositor_comments
;
The following automatic conversions were performed:

'_refine_ls_weighting_scheme' value 'calc
w=1/[\s^2^(Fo^2^)+(0.0573P)^2^+2.1511P] where P=(Fo^2^+2Fc^2^)/3' was
changed to 'calc'. New tag '_refine_ls_weighting_details' was
created. The value of the new tag was set to
'w=1/[\s^2^(Fo^2^)+(0.0573P)^2^+2.1511P] where P=(Fo^2^+2Fc^2^)/3'.

Automatic conversion script
Id: cif_fix_values 3143 2015-03-26 13:38:13Z robertas 
;
_cod_database_code 4309046

loop_
_symmetry_equiv_pos_as_xyz
'x, y, z'
'-x, -y, -z'

loop_
_atom_site_aniso_label
_atom_site_aniso_U_11
_atom_site_aniso_U_22
_atom_site_aniso_U_33
_atom_site_aniso_U_23
_atom_site_aniso_U_13
_atom_site_aniso_U_12
Zn1 0.0186(2) 0.0243(2) 0.0360(2) -0.01211(14) -0.01170(14) 0.00370(12)
Zn2 0.01519(15) 0.01525(15) 0.0220(2) -0.00431(11) -0.00598(11) -0.00049(11)
Zn3 0.0176(2) 0.0184(2) 0.0305(2) -0.00434(13) -0.00688(13) 0.00132(12)
O1 0.0209(9) 0.0234(10) 0.0325(11) -0.0146(8) -0.0118(8) 0.0018(7)
O2 0.0222(9) 0.0275(10) 0.0369(11) -0.0155(9) -0.0153(8) 0.0023(8)
O3 0.0180(9) 0.0147(9) 0.0318(10) -0.0014(8) -0.0053(8) -0.0023(7)
O4 0.0181(9) 0.0170(9) 0.0318(11) -0.0006(8) -0.0039(8) -0.0035(7)
C1 0.0216(13) 0.0218(13) 0.0257(14) -0.0094(11) -0.0081(11) -0.0026(10)
C2 0.041(2) 0.0265(15) 0.0250(15) -0.0080(12) -0.0110(13) -0.0045(13)
C3 0.045(2) 0.040(2) 0.038(2) 0.0011(15) -0.0222(15) -0.0059(15)
C4 0.041(2) 0.049(2) 0.030(2) 0.0007(15) 0.0030(14) 0.002(2)
C5 0.0207(13) 0.0224(13) 0.0289(15) -0.0074(11) -0.0060(11) -0.0008(10)
C6 0.043(2) 0.024(2) 0.060(2) -0.0125(15) -0.022(2) -0.0042(13)
C7 0.034(2) 0.034(2) 0.034(2) 0.0020(13) -0.0081(13) 0.0046(13)
C8 0.0232(13) 0.0239(14) 0.034(2) -0.0108(12) -0.0135(11) -0.0026(11)
C9 0.034(2) 0.040(2) 0.035(2) -0.0121(14) -0.0143(13) -0.0065(13)
C10 0.042(2) 0.049(2) 0.040(2) -0.016(2) -0.0045(15) -0.012(2)
C11 0.056(2) 0.044(2) 0.037(2) 0.000(2) -0.015(2) 0.000(2)
C12 0.0261(14) 0.0255(14) 0.040(2) -0.0101(13) -0.0128(12) -0.0035(11)
C13 0.035(2) 0.037(2) 0.045(2) 0.0000(15) -0.0090(14) -0.0083(14)
C14 0.031(2) 0.045(2) 0.069(2) -0.024(2) -0.016(2) -0.0112(15)
C15 0.0216(13) 0.0177(13) 0.0315(15) -0.0006(11) -0.0097(11) -0.0052(10)
C16 0.038(2) 0.0254(15) 0.031(2) 0.0038(12) -0.0082(13) -0.0112(13)
C17 0.055(2) 0.062(2) 0.038(2) 0.003(2) -0.024(2) 0.002(2)
C18 0.045(2) 0.045(2) 0.032(2) -0.0057(15) -0.0011(14) -0.015(2)
C19 0.0308(15) 0.0227(14) 0.042(2) -0.0083(13) -0.0155(13) -0.0017(12)
C20 0.051(2) 0.039(2) 0.042(2) -0.017(2) -0.013(2) -0.003(2)
C21 0.047(2) 0.026(2) 0.068(2) -0.012(2) -0.023(2) -0.0046(14)
C22 0.0186(12) 0.0155(12) 0.0295(14) -0.0033(11) -0.0049(11) -0.0029(10)
C23 0.0231(14) 0.0269(15) 0.037(2) -0.0027(12) -0.0106(12) -0.0033(11)
C24 0.033(2) 0.047(2) 0.062(2) 0.003(2) -0.024(2) -0.0179(15)
C25 0.048(2) 0.046(2) 0.043(2) -0.007(2) -0.026(2) -0.009(2)
C26 0.0245(13) 0.0221(14) 0.0273(15) -0.0021(11) -0.0056(11) -0.0054(11)
C27 0.040(2) 0.028(2) 0.042(2) 0.0016(13) -0.0211(14) -0.0047(13)
C28 0.046(2) 0.033(2) 0.033(2) -0.0111(14) -0.0045(14) -0.0011(14)
C29 0.0203(13) 0.032(2) 0.036(2) -0.0174(13) -0.0133(12) 0.0046(11)
C30 0.029(2) 0.036(2) 0.041(2) -0.0144(14) -0.0116(13) -0.0001(13)
C31 0.028(2) 0.048(2) 0.041(2) -0.019(2) -0.0086(13) -0.0025(14)
C32 0.0245(15) 0.047(2) 0.038(2) -0.0212(15) -0.0159(13) 0.0112(13)
C33 0.032(2) 0.037(2) 0.048(2) -0.0084(15) -0.0163(15) 0.0067(14)
C34 0.029(2) 0.038(2) 0.047(2) -0.0090(15) -0.0125(14) 0.0018(13)
C35 0.029(2) 0.068(3) 0.052(2) -0.028(2) -0.016(2) 0.004(2)
C36 0.0168(12) 0.0160(12) 0.037(2) -0.0048(11) -0.0092(11) -0.0005(10)
C37 0.0258(15) 0.035(2) 0.027(2) -0.0027(13) -0.0027(12) 0.0027(12)
C38 0.0298(15) 0.032(2) 0.030(2) 0.0003(13) -0.0100(12) 0.0023(12)
C39 0.0201(13) 0.0203(13) 0.0309(15) -0.0048(11) -0.0065(11) 0.0013(10)
C40 0.0292(14) 0.0226(14) 0.0281(15) -0.0076(12) -0.0078(12) -0.0013(11)
C41 0.0264(14) 0.0246(14) 0.0262(15) -0.0042(11) -0.0104(11) -0.0010(11)
C42 0.0265(15) 0.030(2) 0.036(2) -0.0047(13) -0.0071(13) 0.0056(12)

loop_
_atom_site_label
_atom_site_type_symbol
_atom_site_fract_x
_atom_site_fract_y
_atom_site_fract_z
_atom_site_U_iso_or_equiv
_atom_site_thermal_displace_type
_atom_site_occupancy
_atom_site_calc_flag
_atom_site_refinement_flags
_atom_site_disorder_group
Zn1 Zn 0.08650(3) 0.35970(2) 0.27685(2) 0.02544(9) Uani 1 d . .
Zn2 Zn 0.31131(2) 0.22803(2) 0.24824(2) 0.01760(8) Uani 1 d . .
Zn3 Zn 0.53375(2) 0.09427(2) 0.22399(2) 0.02312(9) Uani 1 d . .
F1 F 1.1046(4) -0.1199(3) 0.1114(5) 0.0484(14) Uiso 0.522(11) d P .
F2 F 1.0444(4) -0.2216(4) 0.2442(3) 0.0403(13) Uiso 0.522(11) d P .
F3 F 1.0385(4) -0.2433(4) 0.1036(4) 0.0418(13) Uiso 0.522(11) d P .
F1A F 1.1046(4) -0.1168(3) 0.1459(5) 0.0396(14) Uiso 0.478(11) d P .
F2A F 1.0279(4) -0.2500(4) 0.2333(3) 0.0389(14) Uiso 0.478(11) d P .
F3A F 1.0629(5) -0.2124(5) 0.0767(5) 0.0464(15) Uiso 0.478(11) d P .
F4 F -0.3926(5) 0.7253(4) 0.2816(6) 0.051(2) Uiso 0.512(14) d P .
F5 F -0.4719(4) 0.6250(5) 0.4128(3) 0.048(2) Uiso 0.512(14) d P .
F6 F -0.4595(5) 0.5897(5) 0.2760(5) 0.052(2) Uiso 0.512(14) d P .
F4A F -0.4048(5) 0.7181(5) 0.3131(7) 0.056(2) Uiso 0.488(14) d P .
F5A F -0.4874(5) 0.5969(6) 0.4078(4) 0.053(2) Uiso 0.488(14) d P .
F6A F -0.4392(4) 0.6219(5) 0.2453(5) 0.039(2) Uiso 0.488(14) d P .
O1 O 0.22568(15) 0.33996(13) 0.31274(14) 0.0238(4) Uani 1 d . .
O2 O 0.1707(2) 0.25033(14) 0.20996(14) 0.0264(4) Uani 1 d . .
O3 O 0.36942(14) 0.08860(12) 0.28765(14) 0.0228(4) Uani 1 d . .
O4 O 0.47869(15) 0.23236(13) 0.18815(14) 0.0240(4) Uani 1 d . .
C1 C 0.2590(2) 0.4068(2) 0.3530(2) 0.0220(5) Uani 1 d . .
H1 H 0.3455(2) 0.4040(2) 0.3229(2) 0.026 Uiso 1 calc R .
C2 C 0.2330(3) 0.3724(2) 0.4646(2) 0.0304(6) Uani 1 d . .
H2 H 0.2447(3) 0.4261(2) 0.4913(2) 0.036 Uiso 1 calc R .
C3 C 0.3192(3) 0.2808(2) 0.4870(2) 0.0403(8) Uani 1 d . .
H3A H 0.2987(12) 0.2581(10) 0.5586(3) 0.060 Uiso 1 calc R .
H3B H 0.3985(4) 0.2971(5) 0.4611(15) 0.060 Uiso 1 calc R .
H3C H 0.3157(14) 0.2288(6) 0.4558(14) 0.060 Uiso 1 calc R .
C4 C 0.1070(3) 0.3546(3) 0.5171(2) 0.0472(9) Uani 1 d . .
H4A H 0.0537(3) 0.4137(7) 0.5004(15) 0.071 Uiso 1 calc R .
H4B H 0.0922(7) 0.3397(18) 0.5887(3) 0.071 Uiso 1 calc R .
H4C H 0.0942(7) 0.2991(12) 0.4960(14) 0.071 Uiso 1 calc R .
C5 C 0.2024(2) 0.5120(2) 0.3214(2) 0.0245(6) Uani 1 d . .
H5 H 0.1159(2) 0.5137(2) 0.3438(2) 0.029 Uiso 1 calc R .
C6 C 0.2270(3) 0.5873(2) 0.3664(3) 0.0397(8) Uani 1 d . .
H6A H 0.1919(17) 0.5733(10) 0.4384(3) 0.060 Uiso 1 calc R .
H6B H 0.1933(17) 0.6535(3) 0.3403(13) 0.060 Uiso 1 calc R .
H6C H 0.3116(3) 0.5834(11) 0.3494(14) 0.060 Uiso 1 calc R .
C7 C 0.2442(3) 0.5419(2) 0.2089(2) 0.0379(7) Uani 1 d . .
H7A H 0.2052(15) 0.6084(7) 0.1898(2) 0.057 Uiso 1 calc R .
H7B H 0.2253(17) 0.4956(10) 0.1795(2) 0.057 Uiso 1 calc R .
H7C H 0.3289(4) 0.5408(16) 0.1854(3) 0.057 Uiso 1 calc R .
C8 C 0.1233(2) 0.1987(2) 0.1645(2) 0.0249(6) Uani 1 d . .
H8 H 0.1654(2) 0.1295(2) 0.1688(2) 0.030 Uiso 1 calc R .
C9 C 0.1481(3) 0.2446(2) 0.0542(2) 0.0343(7) Uani 1 d . .
H9 H 0.0959(3) 0.2200(2) 0.0300(2) 0.041 Uiso 1 calc R .
C10 C 0.2741(3) 0.2087(3) -0.0052(3) 0.0436(8) Uani 1 d . .
H10A H 0.2903(7) 0.2429(13) -0.0740(5) 0.065 Uiso 1 calc R .
H10B H 0.2846(6) 0.1376(4) -0.0027(15) 0.065 Uiso 1 calc R .
H10C H 0.3280(3) 0.2225(16) 0.0231(11) 0.065 Uiso 1 calc R .
C11 C 0.1190(3) 0.3564(3) 0.0360(3) 0.0481(9) Uani 1 d . .
H11A H 0.1275(21) 0.3811(3) -0.0340(4) 0.072 Uiso 1 calc R .
H11B H 0.1724(14) 0.3836(3) 0.0544(17) 0.072 Uiso 1 calc R .
H11C H 0.0384(8) 0.3764(3) 0.0761(14) 0.072 Uiso 1 calc R .
C12 C -0.0064(2) 0.1948(2) 0.2215(2) 0.0291(6) Uani 1 d . .
H12 H -0.0500(2) 0.2635(2) 0.2164(2) 0.035 Uiso 1 calc R .
C13 C -0.0253(3) 0.1513(2) 0.3302(2) 0.0411(8) Uani 1 d . .
H13A H -0.1092(3) 0.1535(15) 0.3654(4) 0.062 Uiso 1 calc R .
H13B H 0.0070(18) 0.1894(10) 0.3585(5) 0.062 Uiso 1 calc R .
H13C H 0.0140(17) 0.0828(6) 0.3369(3) 0.062 Uiso 1 calc R .
C14 C -0.0565(3) 0.1344(3) 0.1777(3) 0.0449(9) Uani 1 d . .
H14A H -0.0045(11) 0.0717(8) 0.1687(17) 0.067 Uiso 1 calc R .
H14B H -0.0632(19) 0.1712(8) 0.1137(8) 0.067 Uiso 1 calc R .
H14C H -0.1340(9) 0.1219(15) 0.2227(9) 0.067 Uiso 1 calc R .
C15 C 0.3127(2) 0.0036(2) 0.3167(2) 0.0236(6) Uani 1 d . .
H15 H 0.2374(2) 0.0245(2) 0.3014(2) 0.028 Uiso 1 calc R .
C16 C 0.2823(3) -0.0320(2) 0.4285(2) 0.0329(7) Uani 1 d . .
H16 H 0.2442(3) -0.0916(2) 0.4453(2) 0.040 Uiso 1 calc R .
C17 C 0.3895(3) -0.0624(3) 0.4630(3) 0.0531(10) Uani 1 d . .
H17A H 0.3655(4) -0.0879(18) 0.5342(4) 0.080 Uiso 1 calc R .
H17B H 0.4283(13) -0.0053(5) 0.4488(18) 0.080 Uiso 1 calc R .
H17C H 0.4437(11) -0.1137(14) 0.4281(14) 0.080 Uiso 1 calc R .
C18 C 0.1937(3) 0.0453(3) 0.4844(2) 0.0427(8) Uani 1 d . .
H18A H 0.1229(8) 0.0598(13) 0.4651(13) 0.064 Uiso 1 calc R .
H18B H 0.2276(8) 0.1056(6) 0.4682(13) 0.064 Uiso 1 calc R .
H18C H 0.1739(16) 0.0202(7) 0.5556(2) 0.064 Uiso 1 calc R .
C19 C 0.3871(3) -0.0754(2) 0.2550(2) 0.0308(6) Uani 1 d . .
H19 H 0.4653(3) -0.0931(2) 0.2652(2) 0.037 Uiso 1 calc R .
C20 C 0.4053(3) -0.0367(2) 0.1449(2) 0.0435(8) Uani 1 d . .
H20A H 0.4607(16) -0.0851(8) 0.1067(3) 0.065 Uiso 1 calc R .
H20B H 0.4365(19) 0.0253(9) 0.1250(4) 0.065 Uiso 1 calc R .
H20C H 0.3305(5) -0.0255(16) 0.1324(4) 0.065 Uiso 1 calc R .
C21 C 0.3315(3) -0.1688(2) 0.2860(3) 0.0452(8) Uani 1 d . .
H21A H 0.2515(8) -0.1517(3) 0.2830(17) 0.068 Uiso 1 calc R .
H21B H 0.3300(19) -0.1997(10) 0.3536(7) 0.068 Uiso 1 calc R .
H21C H 0.3774(12) -0.2147(7) 0.2412(11) 0.068 Uiso 1 calc R .
C22 C 0.5441(2) 0.3119(2) 0.1415(2) 0.0221(5) Uani 1 d . .
H22 H 0.4952(2) 0.3715(2) 0.1684(2) 0.026 Uiso 1 calc R .
C23 C 0.6564(2) 0.2906(2) 0.1700(2) 0.0293(6) Uani 1 d . .
H23 H 0.7038(2) 0.2285(2) 0.1476(2) 0.035 Uiso 1 calc R .
C24 C 0.7304(3) 0.3733(3) 0.1201(3) 0.0451(8) Uani 1 d . .
H24A H 0.7623(17) 0.3740(11) 0.0489(4) 0.068 Uiso 1 calc R .
H24B H 0.7947(12) 0.3621(10) 0.1473(13) 0.068 Uiso 1 calc R .
H24C H 0.6815(6) 0.4367(3) 0.1323(15) 0.068 Uiso 1 calc R .
C25 C 0.6278(3) 0.2756(3) 0.2815(2) 0.0427(8) Uani 1 d . .
H25A H 0.7006(3) 0.2595(17) 0.2981(3) 0.064 Uiso 1 calc R .
H25B H 0.5824(18) 0.2216(11) 0.3134(3) 0.064 Uiso 1 calc R .
H25C H 0.5822(17) 0.3361(6) 0.3049(3) 0.064 Uiso 1 calc R .
C26 C 0.5639(2) 0.3341(2) 0.0304(2) 0.0255(6) Uani 1 d . .
H26 H 0.6189(2) 0.3832(2) 0.0001(2) 0.031 Uiso 1 calc R .
C27 C 0.4501(3) 0.3817(2) 0.0086(2) 0.0361(7) Uani 1 d . .
H27A H 0.4639(5) 0.3928(14) -0.0627(3) 0.054 Uiso 1 calc R .
H27B H 0.4218(10) 0.4447(8) 0.0316(14) 0.054 Uiso 1 calc R .
H27C H 0.3914(6) 0.3381(7) 0.0429(13) 0.054 Uiso 1 calc R .
C28 C 0.6206(3) 0.2437(2) -0.0180(2) 0.0395(8) Uani 1 d . .
H28A H 0.6359(18) 0.2628(4) -0.0895(3) 0.059 Uiso 1 calc R .
H28B H 0.5680(9) 0.1945(7) 0.0089(12) 0.059 Uiso 1 calc R .
H28C H 0.6944(10) 0.2156(10) -0.0043(14) 0.059 Uiso 1 calc R .
C29 C -0.0652(2) 0.4431(2) 0.2950(2) 0.0278(6) Uani 1 d . .
C30 C -0.1695(2) 0.4095(2) 0.3572(2) 0.0348(7) Uani 1 d . .
H30 H -0.1658(2) 0.3443(2) 0.3939(2) 0.042 Uiso 1 calc R .
C31 C -0.2777(3) 0.4681(3) 0.3669(2) 0.0383(7) Uani 1 d . .
H31 H -0.3467(3) 0.4428(3) 0.4094(2) 0.046 Uiso 1 calc R .
C32 C -0.2851(2) 0.5633(2) 0.3148(2) 0.0351(7) Uani 1 d . .
C33 C -0.1849(3) 0.6000(2) 0.2540(3) 0.0400(8) Uani 1 d . .
H33 H -0.1894(3) 0.6657(2) 0.2186(3) 0.048 Uiso 1 calc R .
C34 C -0.0775(3) 0.5402(2) 0.2449(2) 0.0389(7) Uani 1 d . .
H34 H -0.0091(3) 0.5665(2) 0.2026(2) 0.047 Uiso 1 calc R .
C35 C -0.4030(3) 0.6257(3) 0.3208(3) 0.0475(9) Uani 1 d . .
C36 C 0.6819(2) 0.0063(2) 0.2051(2) 0.0235(6) Uani 1 d . .
C37 C 0.7181(2) -0.0523(2) 0.2838(2) 0.0328(7) Uani 1 d . .
H37 H 0.6664(2) -0.0514(2) 0.3493(2) 0.039 Uiso 1 calc R .
C38 C 0.8263(3) -0.1116(2) 0.2702(2) 0.0329(7) Uani 1 d . .
H38 H 0.8481(3) -0.1498(2) 0.3255(2) 0.040 Uiso 1 calc R .
C39 C 0.9021(2) -0.1146(2) 0.1758(2) 0.0250(6) Uani 1 d . .
C40 C 0.8699(2) -0.0601(2) 0.0954(2) 0.0269(6) Uani 1 d . .
H40 H 0.9213(2) -0.0634(2) 0.0303(2) 0.032 Uiso 1 calc R .
C41 C 0.7616(2) -0.0003(2) 0.1108(2) 0.0258(6) Uani 1 d . .
H41 H 0.7408(2) 0.0378(2) 0.0550(2) 0.031 Uiso 1 calc R .
C42 C 1.0215(2) -0.1738(2) 0.1591(2) 0.0337(7) Uani 1 d . .

loop_
_atom_type_symbol
_atom_type_description
_atom_type_scat_dispersion_real
_atom_type_scat_dispersion_imag
_atom_type_scat_source
C C 0.0033 0.0016 'International Tables Vol C Tables 4.2.6.8 and 6.1.1.4'
H H 0.0000 0.0000 'International Tables Vol C Tables 4.2.6.8 and 6.1.1.4'
F F 0.0171 0.0103 'International Tables Vol C Tables 4.2.6.8 and 6.1.1.4'
O O 0.0106 0.0060 'International Tables Vol C Tables 4.2.6.8 and 6.1.1.4'
Zn Zn 0.2839 1.4301 'International Tables Vol C Tables 4.2.6.8 and 6.1.1.4'

loop_
_geom_angle_atom_site_label_1
_geom_angle_atom_site_label_2
_geom_angle_atom_site_label_3
_geom_angle
_geom_angle_site_symmetry_1
_geom_angle_site_symmetry_3
_geom_angle_publ_flag
O1 Zn1 O2 82.55(7) . . ?
O1 Zn1 C29 140.84(9) . . ?
O2 Zn1 C29 136.61(10) . . ?
O1 Zn1 Zn2 41.20(5) . . ?
O2 Zn1 Zn2 41.36(5) . . ?
C29 Zn1 Zn2 177.76(8) . . ?
O1 Zn2 O4 113.09(7) . . ?
O1 Zn2 O2 81.33(7) . . ?
O4 Zn2 O2 139.89(8) . . ?
O1 Zn2 O3 137.55(8) . . ?
O4 Zn2 O3 81.50(7) . . ?
O2 Zn2 O3 113.75(8) . . ?
O1 Zn2 Zn3 139.28(5) . . ?
O4 Zn2 Zn3 40.75(5) . . ?
O2 Zn2 Zn3 139.38(5) . . ?
O3 Zn2 Zn3 40.78(5) . . ?
O1 Zn2 Zn1 40.45(5) . . ?
O4 Zn2 Zn1 140.21(5) . . ?
O2 Zn2 Zn1 40.89(5) . . ?
O3 Zn2 Zn1 138.22(5) . . ?
Zn3 Zn2 Zn1 178.767(14) . . ?
O3 Zn3 O4 83.05(7) . . ?
O3 Zn3 C36 138.95(9) . . ?
O4 Zn3 C36 138.00(9) . . ?
O3 Zn3 Zn2 41.65(5) . . ?
O4 Zn3 Zn2 41.43(5) . . ?
C36 Zn3 Zn2 178.88(9) . . ?
F1A F1 C42 86.8(9) . . ?
F1A F1 F3A 129.8(10) . . ?
C42 F1 F3A 49.1(3) . . ?
F2A F2 C42 76.1(7) . . ?
F3A F3 C42 75.2(8) . . ?
F1 F1A C42 71.2(9) . . ?
F2 F2A C42 79.6(7) . . ?
F3 F3A C42 80.4(8) . . ?
F3 F3A F1 125.1(9) . . ?
C42 F3A F1 47.8(3) . . ?
F5A F5 C35 85.2(10) . . ?
F6A F6 C35 77.1(8) . . ?
F5 F5A C35 73.0(10) . . ?
F6 F6A C35 77.9(8) . . ?
C1 O1 Zn1 126.49(15) . . ?
C1 O1 Zn2 133.46(15) . . ?
Zn1 O1 Zn2 98.36(8) . . ?
C8 O2 Zn1 125.54(15) . . ?
C8 O2 Zn2 135.8(2) . . ?
Zn1 O2 Zn2 97.75(8) . . ?
C15 O3 Zn3 127.40(15) . . ?
C15 O3 Zn2 130.66(15) . . ?
Zn3 O3 Zn2 97.58(8) . . ?
C22 O4 Zn3 129.28(14) . . ?
C22 O4 Zn2 132.58(15) . . ?
Zn3 O4 Zn2 97.81(8) . . ?
O1 C1 C2 110.0(2) . . ?
O1 C1 C5 109.5(2) . . ?
C2 C1 C5 115.1(2) . . ?
O1 C1 H1 107.31(12) . . ?
C2 C1 H1 107.31(15) . . ?
C5 C1 H1 107.31(14) . . ?
C4 C2 C3 111.1(3) . . ?
C4 C2 C1 112.5(2) . . ?
C3 C2 C1 110.8(2) . . ?
C4 C2 H2 107.4(2) . . ?
C3 C2 H2 107.4(2) . . ?
C1 C2 H2 107.42(14) . . ?
C2 C3 H3A 109.5(2) . . ?
C2 C3 H3B 109.5(2) . . ?
H3A C3 H3B 109.5 . . ?
C2 C3 H3C 109.5(2) . . ?
H3A C3 H3C 109.5 . . ?
H3B C3 H3C 109.5 . . ?
C2 C4 H4A 109.5(2) . . ?
C2 C4 H4B 109.5(2) . . ?
H4A C4 H4B 109.5 . . ?
C2 C4 H4C 109.5(2) . . ?
H4A C4 H4C 109.5 . . ?
H4B C4 H4C 109.5 . . ?
C6 C5 C7 108.9(3) . . ?
C6 C5 C1 113.0(2) . . ?
C7 C5 C1 110.4(2) . . ?
C6 C5 H5 108.1(2) . . ?
C7 C5 H5 108.1(2) . . ?
C1 C5 H5 108.11(14) . . ?
C5 C6 H6A 109.5(2) . . ?
C5 C6 H6B 109.5(2) . . ?
H6A C6 H6B 109.5 . . ?
C5 C6 H6C 109.5(2) . . ?
H6A C6 H6C 109.5 . . ?
H6B C6 H6C 109.5 . . ?
C5 C7 H7A 109.47(15) . . ?
C5 C7 H7B 109.5(2) . . ?
H7A C7 H7B 109.5 . . ?
C5 C7 H7C 109.5(2) . . ?
H7A C7 H7C 109.5 . . ?
H7B C7 H7C 109.5 . . ?
O2 C8 C12 110.5(2) . . ?
O2 C8 C9 109.7(2) . . ?
C12 C8 C9 114.0(2) . . ?
O2 C8 H8 107.47(13) . . ?
C12 C8 H8 107.47(15) . . ?
C9 C8 H8 107.47(15) . . ?
C11 C9 C10 112.0(3) . . ?
C11 C9 C8 112.9(2) . . ?
C10 C9 C8 110.7(3) . . ?
C11 C9 H9 107.0(2) . . ?
C10 C9 H9 107.0(2) . . ?
C8 C9 H9 106.97(15) . . ?
C9 C10 H10A 109.5(2) . . ?
C9 C10 H10B 109.5(2) . . ?
H10A C10 H10B 109.5 . . ?
C9 C10 H10C 109.5(2) . . ?
H10A C10 H10C 109.5 . . ?
H10B C10 H10C 109.5 . . ?
C9 C11 H11A 109.5(2) . . ?
C9 C11 H11B 109.5(2) . . ?
H11A C11 H11B 109.5 . . ?
C9 C11 H11C 109.5(2) . . ?
H11A C11 H11C 109.5 . . ?
H11B C11 H11C 109.5 . . ?
C13 C12 C8 111.4(2) . . ?
C13 C12 C14 109.2(3) . . ?
C8 C12 C14 111.1(2) . . ?
C13 C12 H12 108.3(2) . . ?
C8 C12 H12 108.35(15) . . ?
C14 C12 H12 108.3(2) . . ?
C12 C13 H13A 109.5(2) . . ?
C12 C13 H13B 109.5(2) . . ?
H13A C13 H13B 109.5 . . ?
C12 C13 H13C 109.5(2) . . ?
H13A C13 H13C 109.5 . . ?
H13B C13 H13C 109.5 . . ?
C12 C14 H14A 109.5(2) . . ?
C12 C14 H14B 109.5(2) . . ?
H14A C14 H14B 109.5 . . ?
C12 C14 H14C 109.5(2) . . ?
H14A C14 H14C 109.5 . . ?
H14B C14 H14C 109.5 . . ?
O3 C15 C16 110.0(2) . . ?
O3 C15 C19 110.2(2) . . ?
C16 C15 C19 114.3(2) . . ?
O3 C15 H15 107.36(13) . . ?
C16 C15 H15 107.36(15) . . ?
C19 C15 H15 107.36(15) . . ?
C17 C16 C18 110.8(3) . . ?
C17 C16 C15 113.0(2) . . ?
C18 C16 C15 111.0(2) . . ?
C17 C16 H16 107.3(2) . . ?
C18 C16 H16 107.3(2) . . ?
C15 C16 H16 107.25(15) . . ?
C16 C17 H17A 109.5(2) . . ?
C16 C17 H17B 109.5(2) . . ?
H17A C17 H17B 109.5 . . ?
C16 C17 H17C 109.5(2) . . ?
H17A C17 H17C 109.5 . . ?
H17B C17 H17C 109.5 . . ?
C16 C18 H18A 109.5(2) . . ?
C16 C18 H18B 109.5(2) . . ?
H18A C18 H18B 109.5 . . ?
C16 C18 H18C 109.5(2) . . ?
H18A C18 H18C 109.5 . . ?
H18B C18 H18C 109.5 . . ?
C20 C19 C21 108.7(3) . . ?
C20 C19 C15 111.1(2) . . ?
C21 C19 C15 111.9(2) . . ?
C20 C19 H19 108.4(2) . . ?
C21 C19 H19 108.4(2) . . ?
C15 C19 H19 108.36(15) . . ?
C19 C20 H20A 109.5(2) . . ?
C19 C20 H20B 109.5(2) . . ?
H20A C20 H20B 109.5 . . ?
C19 C20 H20C 109.5(2) . . ?
H20A C20 H20C 109.5 . . ?
H20B C20 H20C 109.5 . . ?
C19 C21 H21A 109.5(2) . . ?
C19 C21 H21B 109.5(2) . . ?
H21A C21 H21B 109.5 . . ?
C19 C21 H21C 109.5(2) . . ?
H21A C21 H21C 109.5 . . ?
H21B C21 H21C 109.5 . . ?
O4 C22 C26 110.2(2) . . ?
O4 C22 C23 110.1(2) . . ?
C26 C22 C23 114.6(2) . . ?
O4 C22 H22 107.20(12) . . ?
C26 C22 H22 107.20(14) . . ?
C23 C22 H22 107.20(15) . . ?
C25 C23 C24 109.4(3) . . ?
C25 C23 C22 110.9(2) . . ?
C24 C23 C22 111.9(2) . . ?
C25 C23 H23 108.2(2) . . ?
C24 C23 H23 108.2(2) . . ?
C22 C23 H23 108.17(15) . . ?
C23 C24 H24A 109.5(2) . . ?
C23 C24 H24B 109.5(2) . . ?
H24A C24 H24B 109.5 . . ?
C23 C24 H24C 109.5(2) . . ?
H24A C24 H24C 109.5 . . ?
H24B C24 H24C 109.5 . . ?
C23 C25 H25A 109.5(2) . . ?
C23 C25 H25B 109.5(2) . . ?
H25A C25 H25B 109.5 . . ?
C23 C25 H25C 109.5(2) . . ?
H25A C25 H25C 109.5 . . ?
H25B C25 H25C 109.5 . . ?
C27 C26 C28 111.2(2) . . ?
C27 C26 C22 110.7(2) . . ?
C28 C26 C22 112.9(2) . . ?
C27 C26 H26 107.3(2) . . ?
C28 C26 H26 107.3(2) . . ?
C22 C26 H26 107.26(14) . . ?
C26 C27 H27A 109.5(2) . . ?
C26 C27 H27B 109.5(2) . . ?
H27A C27 H27B 109.5 . . ?
C26 C27 H27C 109.5(2) . . ?
H27A C27 H27C 109.5 . . ?
H27B C27 H27C 109.5 . . ?
C26 C28 H28A 109.5(2) . . ?
C26 C28 H28B 109.5(2) . . ?
H28A C28 H28B 109.5 . . ?
C26 C28 H28C 109.5(2) . . ?
H28A C28 H28C 109.5 . . ?
H28B C28 H28C 109.5 . . ?
C34 C29 C30 115.5(3) . . ?
C34 C29 Zn1 122.0(2) . . ?
C30 C29 Zn1 122.5(2) . . ?
C31 C30 C29 122.3(3) . . ?
C31 C30 H30 118.9(2) . . ?
C29 C30 H30 118.9(2) . . ?
C32 C31 C30 119.9(3) . . ?
C32 C31 H31 120.1(2) . . ?
C30 C31 H31 120.1(2) . . ?
C33 C32 C31 119.9(3) . . ?
C33 C32 C35 119.9(3) . . ?
C31 C32 C35 120.2(3) . . ?
C32 C33 C34 119.4(3) . . ?
C32 C33 H33 120.3(2) . . ?
C34 C33 H33 120.3(2) . . ?
C33 C34 C29 123.0(3) . . ?
C33 C34 H34 118.5(2) . . ?
C29 C34 H34 118.5(2) . . ?
F4A C35 F5 88.0(4) . . ?
F4A C35 F6A 103.4(4) . . ?
F5 C35 F6A 124.1(4) . . ?
F4A C35 F6 123.2(5) . . ?
F5 C35 F6 106.0(4) . . ?
F6A C35 F6 25.0(2) . . ?
F4A C35 F5A 106.9(4) . . ?
F5 C35 F5A 21.8(3) . . ?
F6A C35 F5A 107.8(4) . . ?
F6 C35 F5A 86.3(4) . . ?
F4A C35 F4 17.5(4) . . ?
F5 C35 F4 104.7(4) . . ?
F6A C35 F4 89.4(4) . . ?
F6 C35 F4 112.1(4) . . ?
F5A C35 F4 122.0(4) . . ?
F4A C35 C32 114.4(4) . . ?
F5 C35 C32 112.3(3) . . ?
F6A C35 C32 111.7(3) . . ?
F6 C35 C32 110.2(3) . . ?
F5A C35 C32 112.0(4) . . ?
F4 C35 C32 111.4(3) . . ?
C41 C36 C37 115.5(2) . . ?
C41 C36 Zn3 121.6(2) . . ?
C37 C36 Zn3 122.9(2) . . ?
C38 C37 C36 122.7(3) . . ?
C38 C37 H37 118.6(2) . . ?
C36 C37 H37 118.6(2) . . ?
C39 C38 C37 119.5(3) . . ?
C39 C38 H38 120.3(2) . . ?
C37 C38 H38 120.3(2) . . ?
C38 C39 C40 120.3(2) . . ?
C38 C39 C42 120.6(3) . . ?
C40 C39 C42 119.1(2) . . ?
C39 C40 C41 119.3(3) . . ?
C39 C40 H40 120.4(2) . . ?
C41 C40 H40 120.4(2) . . ?
C40 C41 C36 122.7(3) . . ?
C40 C41 H41 118.6(2) . . ?
C36 C41 H41 118.6(2) . . ?
F1 C42 F3A 83.1(3) . . ?
F1 C42 F2A 123.7(4) . . ?
F3A C42 F2A 105.7(4) . . ?
F1 C42 F2 105.3(4) . . ?
F3A C42 F2 122.5(3) . . ?
F2A C42 F2 24.3(2) . . ?
F1 C42 F3 106.1(3) . . ?
F3A C42 F3 24.5(2) . . ?
F2A C42 F3 85.9(3) . . ?
F2 C42 F3 107.2(3) . . ?
F1 C42 F1A 22.0(3) . . ?
F3A C42 F1A 102.8(4) . . ?
F2A C42 F1A 108.2(4) . . ?
F2 C42 F1A 86.5(3) . . ?
F3 C42 F1A 123.6(3) . . ?
F1 C42 C39 112.7(3) . . ?
F3A C42 C39 114.6(3) . . ?
F2A C42 C39 112.9(3) . . ?
F2 C42 C39 113.6(3) . . ?
F3 C42 C39 111.4(3) . . ?
F1A C42 C39 111.8(3) . . ?

loop_
_geom_bond_atom_site_label_1
_geom_bond_atom_site_label_2
_geom_bond_distance
_geom_bond_site_symmetry_2
_geom_bond_publ_flag
Zn1 O1 1.923(2) . ?
Zn1 O2 1.937(2) . ?
Zn1 C29 1.946(3) . ?
Zn1 Zn2 2.9323(4) . ?
Zn2 O1 1.952(2) . ?
Zn2 O4 1.955(2) . ?
Zn2 O2 1.956(2) . ?
Zn2 O3 1.962(2) . ?
Zn2 Zn3 2.9267(4) . ?
Zn3 O3 1.928(2) . ?
Zn3 O4 1.928(2) . ?
Zn3 C36 1.940(2) . ?
F1 F1A 0.520(6) . ?
F1 C42 1.313(5) . ?
F1 F3A 1.761(7) . ?
F2 F2A 0.569(5) . ?
F2 C42 1.363(5) . ?
F3 F3A 0.575(5) . ?
F3 C42 1.368(5) . ?
F1A C42 1.386(6) . ?
F2A C42 1.345(5) . ?
F3A C42 1.341(5) . ?
F4 C35 1.407(7) . ?
F5 F5A 0.512(7) . ?
F5 C35 1.319(6) . ?
F6 F6A 0.589(5) . ?
F6 C35 1.362(6) . ?
F4A C35 1.285(7) . ?
F5A C35 1.374(7) . ?
F6A C35 1.358(5) . ?
O1 C1 1.435(3) . ?
O2 C8 1.434(3) . ?
O3 C15 1.435(3) . ?
O4 C22 1.431(3) . ?
C1 C2 1.531(4) . ?
C1 C5 1.532(4) . ?
C1 H1 1.00 . ?
C2 C4 1.526(4) . ?
C2 C3 1.530(4) . ?
C2 H2 1.00 . ?
C3 H3A 0.98 . ?
C3 H3B 0.98 . ?
C3 H3C 0.98 . ?
C4 H4A 0.98 . ?
C4 H4B 0.98 . ?
C4 H4C 0.98 . ?
C5 C6 1.525(4) . ?
C5 C7 1.528(4) . ?
C5 H5 1.00 . ?
C6 H6A 0.98 . ?
C6 H6B 0.98 . ?
C6 H6C 0.98 . ?
C7 H7A 0.98 . ?
C7 H7B 0.98 . ?
C7 H7C 0.98 . ?
C8 C12 1.533(4) . ?
C8 C9 1.541(4) . ?
C8 H8 1.00 . ?
C9 C11 1.522(5) . ?
C9 C10 1.532(4) . ?
C9 H9 1.00 . ?
C10 H10A 0.98 . ?
C10 H10B 0.98 . ?
C10 H10C 0.98 . ?
C11 H11A 0.98 . ?
C11 H11B 0.98 . ?
C11 H11C 0.98 . ?
C12 C13 1.521(4) . ?
C12 C14 1.533(4) . ?
C12 H12 1.00 . ?
C13 H13A 0.98 . ?
C13 H13B 0.98 . ?
C13 H13C 0.98 . ?
C14 H14A 0.98 . ?
C14 H14B 0.98 . ?
C14 H14C 0.98 . ?
C15 C16 1.531(4) . ?
C15 C19 1.539(4) . ?
C15 H15 1.00 . ?
C16 C17 1.525(4) . ?
C16 C18 1.529(4) . ?
C16 H16 1.00 . ?
C17 H17A 0.98 . ?
C17 H17B 0.98 . ?
C17 H17C 0.98 . ?
C18 H18A 0.98 . ?
C18 H18B 0.98 . ?
C18 H18C 0.98 . ?
C19 C20 1.530(4) . ?
C19 C21 1.531(4) . ?
C19 H19 1.00 . ?
C20 H20A 0.98 . ?
C20 H20B 0.98 . ?
C20 H20C 0.98 . ?
C21 H21A 0.98 . ?
C21 H21B 0.98 . ?
C21 H21C 0.98 . ?
C22 C26 1.528(4) . ?
C22 C23 1.539(4) . ?
C22 H22 1.00 . ?
C23 C25 1.523(4) . ?
C23 C24 1.534(4) . ?
C23 H23 1.00 . ?
C24 H24A 0.98 . ?
C24 H24B 0.98 . ?
C24 H24C 0.98 . ?
C25 H25A 0.98 . ?
C25 H25B 0.98 . ?
C25 H25C 0.98 . ?
C26 C27 1.527(4) . ?
C26 C28 1.527(4) . ?
C26 H26 1.00 . ?
C27 H27A 0.98 . ?
C27 H27B 0.98 . ?
C27 H27C 0.98 . ?
C28 H28A 0.98 . ?
C28 H28B 0.98 . ?
C28 H28C 0.98 . ?
C29 C34 1.396(4) . ?
C29 C30 1.402(4) . ?
C30 C31 1.387(4) . ?
C30 H30 0.95 . ?
C31 C32 1.380(5) . ?
C31 H31 0.95 . ?
C32 C33 1.376(5) . ?
C32 C35 1.510(4) . ?
C33 C34 1.386(4) . ?
C33 H33 0.95 . ?
C34 H34 0.95 . ?
C36 C41 1.401(4) . ?
C36 C37 1.401(4) . ?
C37 C38 1.386(4) . ?
C37 H37 0.95 . ?
C38 C39 1.379(4) . ?
C38 H38 0.95 . ?
C39 C40 1.379(4) . ?
C39 C42 1.493(4) . ?
C40 C41 1.389(4) . ?
C40 H40 0.95 . ?
C41 H41 0.95 . ?

loop_
_geom_torsion_atom_site_label_1
_geom_torsion_atom_site_label_2
_geom_torsion_atom_site_label_3
_geom_torsion_atom_site_label_4
_geom_torsion
_geom_torsion_site_symmetry_1
_geom_torsion_site_symmetry_2
_geom_torsion_site_symmetry_3
_geom_torsion_site_symmetry_4
_geom_torsion_publ_flag
O1 Zn1 Zn2 O1 0.0 . . . . ?
O2 Zn1 Zn2 O1 178.43(12) . . . . ?
C29 Zn1 Zn2 O1 -156.2(24) . . . . ?
O1 Zn1 Zn2 O4 -62.38(13) . . . . ?
O2 Zn1 Zn2 O4 116.05(13) . . . . ?
C29 Zn1 Zn2 O4 141.4(24) . . . . ?
O1 Zn1 Zn2 O2 -178.43(12) . . . . ?
O2 Zn1 Zn2 O2 0.0 . . . . ?
C29 Zn1 Zn2 O2 25.3(24) . . . . ?
O1 Zn1 Zn2 O3 113.22(12) . . . . ?
O2 Zn1 Zn2 O3 -68.35(12) . . . . ?
C29 Zn1 Zn2 O3 -43.0(24) . . . . ?
O1 Zn1 Zn2 Zn3 78.1(6) . . . . ?
O2 Zn1 Zn2 Zn3 -103.5(6) . . . . ?
C29 Zn1 Zn2 Zn3 -78.1(25) . . . . ?
O1 Zn2 Zn3 O3 112.63(12) . . . . ?
O4 Zn2 Zn3 O3 177.34(12) . . . . ?
O2 Zn2 Zn3 O3 -66.14(13) . . . . ?
O3 Zn2 Zn3 O3 0.0 . . . . ?
Zn1 Zn2 Zn3 O3 35.9(6) . . . . ?
O1 Zn2 Zn3 O4 -64.70(12) . . . . ?
O4 Zn2 Zn3 O4 0.0 . . . . ?
O2 Zn2 Zn3 O4 116.52(13) . . . . ?
O3 Zn2 Zn3 O4 -177.34(12) . . . . ?
Zn1 Zn2 Zn3 O4 -141.4(6) . . . . ?
O1 Zn2 Zn3 C36 -124.9(40) . . . . ?
O4 Zn2 Zn3 C36 -60.2(40) . . . . ?
O2 Zn2 Zn3 C36 56.4(40) . . . . ?
O3 Zn2 Zn3 C36 122.5(40) . . . . ?
Zn1 Zn2 Zn3 C36 158.4(39) . . . . ?
C42 F1 F1A C42 0.0 . . . . ?
F3A F1 F1A C42 -25.8(8) . . . . ?
C42 F2 F2A C42 0.0 . . . . ?
C42 F3 F3A C42 0.0 . . . . ?
C42 F3 F3A F1 17.7(6) . . . . ?
F1A F1 F3A F3 11.2(17) . . . . ?
C42 F1 F3A F3 -23.9(9) . . . . ?
F1A F1 F3A C42 35.1(11) . . . . ?
C42 F1 F3A C42 0.0 . . . . ?
C35 F5 F5A C35 0.000(2) . . . . ?
C35 F6 F6A C35 0.0 . . . . ?
O2 Zn1 O1 C1 165.7(2) . . . . ?
C29 Zn1 O1 C1 -14.7(3) . . . . ?
Zn2 Zn1 O1 C1 166.7(2) . . . . ?
O2 Zn1 O1 Zn2 -1.05(8) . . . . ?
C29 Zn1 O1 Zn2 178.57(15) . . . . ?
Zn2 Zn1 O1 Zn2 0.0 . . . . ?
O4 Zn2 O1 C1 -23.4(2) . . . . ?
O2 Zn2 O1 C1 -164.3(2) . . . . ?
O3 Zn2 O1 C1 79.8(2) . . . . ?
Zn3 Zn2 O1 C1 16.6(3) . . . . ?
Zn1 Zn2 O1 C1 -165.3(3) . . . . ?
O4 Zn2 O1 Zn1 141.94(8) . . . . ?
O2 Zn2 O1 Zn1 1.04(8) . . . . ?
O3 Zn2 O1 Zn1 -114.87(10) . . . . ?
Zn3 Zn2 O1 Zn1 -178.15(2) . . . . ?
Zn1 Zn2 O1 Zn1 0.0 . . . . ?
O1 Zn1 O2 C8 171.7(2) . . . . ?
C29 Zn1 O2 C8 -8.0(3) . . . . ?
Zn2 Zn1 O2 C8 170.6(3) . . . . ?
O1 Zn1 O2 Zn2 1.04(8) . . . . ?
C29 Zn1 O2 Zn2 -178.61(14) . . . . ?
Zn2 Zn1 O2 Zn2 0.0 . . . . ?
O1 Zn2 O2 C8 -170.1(3) . . . . ?
O4 Zn2 O2 C8 74.2(3) . . . . ?
O3 Zn2 O2 C8 -31.6(3) . . . . ?
Zn3 Zn2 O2 C8 9.1(3) . . . . ?
Zn1 Zn2 O2 C8 -169.0(3) . . . . ?
O1 Zn2 O2 Zn1 -1.03(8) . . . . ?
O4 Zn2 O2 Zn1 -116.81(11) . . . . ?
O3 Zn2 O2 Zn1 137.42(8) . . . . ?
Zn3 Zn2 O2 Zn1 178.16(2) . . . . ?
Zn1 Zn2 O2 Zn1 0.0 . . . . ?
O4 Zn3 O3 C15 160.1(2) . . . . ?
C36 Zn3 O3 C15 -20.3(3) . . . . ?
Zn2 Zn3 O3 C15 158.3(2) . . . . ?
O4 Zn3 O3 Zn2 1.78(8) . . . . ?
C36 Zn3 O3 Zn2 -178.56(13) . . . . ?
Zn2 Zn3 O3 Zn2 0.0 . . . . ?
O1 Zn2 O3 C15 85.9(2) . . . . ?
O4 Zn2 O3 C15 -159.0(2) . . . . ?
O2 Zn2 O3 C15 -17.8(2) . . . . ?
Zn3 Zn2 O3 C15 -157.2(2) . . . . ?
Zn1 Zn2 O3 C15 23.9(2) . . . . ?
O1 Zn2 O3 Zn3 -116.86(10) . . . . ?
O4 Zn2 O3 Zn3 -1.76(8) . . . . ?
O2 Zn2 O3 Zn3 139.42(8) . . . . ?
Zn3 Zn2 O3 Zn3 0.0 . . . . ?
Zn1 Zn2 O3 Zn3 -178.91(2) . . . . ?
O3 Zn3 O4 C22 172.3(2) . . . . ?
C36 Zn3 O4 C22 -7.4(3) . . . . ?
Zn2 Zn3 O4 C22 174.1(2) . . . . ?
O3 Zn3 O4 Zn2 -1.78(8) . . . . ?
C36 Zn3 O4 Zn2 178.55(13) . . . . ?
Zn2 Zn3 O4 Zn2 0.0 . . . . ?
O1 Zn2 O4 C22 -33.6(2) . . . . ?
O2 Zn2 O4 C22 71.0(3) . . . . ?
O3 Zn2 O4 C22 -172.0(2) . . . . ?
Zn3 Zn2 O4 C22 -173.7(3) . . . . ?
Zn1 Zn2 O4 C22 5.1(3) . . . . ?
O1 Zn2 O4 Zn3 140.12(8) . . . . ?
O2 Zn2 O4 Zn3 -115.29(11) . . . . ?
O3 Zn2 O4 Zn3 1.76(8) . . . . ?
Zn3 Zn2 O4 Zn3 0.0 . . . . ?
Zn1 Zn2 O4 Zn3 178.80(2) . . . . ?
Zn1 O1 C1 C2 101.8(2) . . . . ?
Zn2 O1 C1 C2 -96.5(2) . . . . ?
Zn1 O1 C1 C5 -25.6(3) . . . . ?
Zn2 O1 C1 C5 136.2(2) . . . . ?
O1 C1 C2 C4 -52.8(3) . . . . ?
C5 C1 C2 C4 71.5(3) . . . . ?
O1 C1 C2 C3 72.2(3) . . . . ?
C5 C1 C2 C3 -163.5(2) . . . . ?
O1 C1 C5 C6 176.4(2) . . . . ?
C2 C1 C5 C6 51.9(3) . . . . ?
O1 C1 C5 C7 -61.3(3) . . . . ?
C2 C1 C5 C7 174.2(2) . . . . ?
Zn1 O2 C8 C12 -33.3(3) . . . . ?
Zn2 O2 C8 C12 133.3(2) . . . . ?
Zn1 O2 C8 C9 93.2(2) . . . . ?
Zn2 O2 C8 C9 -100.2(3) . . . . ?
O2 C8 C9 C11 -47.2(3) . . . . ?
C12 C8 C9 C11 77.3(3) . . . . ?
O2 C8 C9 C10 79.2(3) . . . . ?
C12 C8 C9 C10 -156.3(2) . . . . ?
O2 C8 C12 C13 -54.5(3) . . . . ?
C9 C8 C12 C13 -178.6(2) . . . . ?
O2 C8 C12 C14 -176.5(2) . . . . ?
C9 C8 C12 C14 59.5(3) . . . . ?
Zn3 O3 C15 C16 103.4(2) . . . . ?
Zn2 O3 C15 C16 -105.4(2) . . . . ?
Zn3 O3 C15 C19 -23.4(3) . . . . ?
Zn2 O3 C15 C19 127.7(2) . . . . ?
O3 C15 C16 C17 -61.2(3) . . . . ?
C19 C15 C16 C17 63.4(3) . . . . ?
O3 C15 C16 C18 64.0(3) . . . . ?
C19 C15 C16 C18 -171.5(2) . . . . ?
O3 C15 C19 C20 -60.2(3) . . . . ?
C16 C15 C19 C20 175.4(2) . . . . ?
O3 C15 C19 C21 178.2(2) . . . . ?
C16 C15 C19 C21 53.7(3) . . . . ?
Zn3 O4 C22 C26 96.6(2) . . . . ?
Zn2 O4 C22 C26 -91.4(2) . . . . ?
Zn3 O4 C22 C23 -30.8(3) . . . . ?
Zn2 O4 C22 C23 141.2(2) . . . . ?
O4 C22 C23 C25 -58.6(3) . . . . ?
C26 C22 C23 C25 176.5(2) . . . . ?
O4 C22 C23 C24 179.0(2) . . . . ?
C26 C22 C23 C24 54.1(3) . . . . ?
O4 C22 C26 C27 71.0(3) . . . . ?
C23 C22 C26 C27 -164.1(2) . . . . ?
O4 C22 C26 C28 -54.3(3) . . . . ?
C23 C22 C26 C28 70.5(3) . . . . ?
O1 Zn1 C29 C34 75.0(3) . . . . ?
O2 Zn1 C29 C34 -105.5(3) . . . . ?
Zn2 Zn1 C29 C34 -129.8(23) . . . . ?
O1 Zn1 C29 C30 -106.4(3) . . . . ?
O2 Zn1 C29 C30 73.1(3) . . . . ?
Zn2 Zn1 C29 C30 48.8(25) . . . . ?
C34 C29 C30 C31 1.1(4) . . . . ?
Zn1 C29 C30 C31 -177.5(2) . . . . ?
C29 C30 C31 C32 -0.4(5) . . . . ?
C30 C31 C32 C33 -0.6(5) . . . . ?
C30 C31 C32 C35 176.7(3) . . . . ?
C31 C32 C33 C34 0.8(5) . . . . ?
C35 C32 C33 C34 -176.5(3) . . . . ?
C32 C33 C34 C29 0.0(5) . . . . ?
C30 C29 C34 C33 -0.9(5) . . . . ?
Zn1 C29 C34 C33 177.7(3) . . . . ?
F5A F5 C35 F4A 150.5(10) . . . . ?
F5A F5 C35 F6A 45.6(11) . . . . ?
F5A F5 C35 F6 26.4(10) . . . . ?
F5A F5 C35 F5A 0.000(4) . . . . ?
F5A F5 C35 F4 145.1(10) . . . . ?
F5A F5 C35 C32 -93.9(10) . . . . ?
F6 F6A C35 F4A -145.1(7) . . . . ?
F6 F6A C35 F5 -48.2(9) . . . . ?
F6 F6A C35 F6 0.000(2) . . . . ?
F6 F6A C35 F5A -32.1(8) . . . . ?
F6 F6A C35 F4 -155.7(7) . . . . ?
F6 F6A C35 C32 91.4(7) . . . . ?
F6A F6 C35 F4A 41.7(9) . . . . ?
F6A F6 C35 F5 140.0(7) . . . . ?
F6A F6 C35 F6A 0.000(2) . . . . ?
F6A F6 C35 F5A 149.6(7) . . . . ?
F6A F6 C35 F4 26.4(8) . . . . ?
F6A F6 C35 C32 -98.3(7) . . . . ?
F5 F5A C35 F4A -30.9(10) . . . . ?
F5 F5A C35 F5 0.000(5) . . . . ?
F5 F5A C35 F6A -141.6(10) . . . . ?
F5 F5A C35 F6 -154.6(10) . . . . ?
F5 F5A C35 F4 -40.7(11) . . . . ?
F5 F5A C35 C32 95.1(10) . . . . ?
C33 C32 C35 F4A -34.8(6) . . . . ?
C31 C32 C35 F4A 147.9(5) . . . . ?
C33 C32 C35 F5 -133.1(5) . . . . ?
C31 C32 C35 F5 49.6(6) . . . . ?
C33 C32 C35 F6A 82.3(5) . . . . ?
C31 C32 C35 F6A -95.0(5) . . . . ?
C33 C32 C35 F6 109.0(5) . . . . ?
C31 C32 C35 F6 -68.2(5) . . . . ?
C33 C32 C35 F5A -156.6(5) . . . . ?
C31 C32 C35 F5A 26.1(6) . . . . ?
C33 C32 C35 F4 -16.0(5) . . . . ?
C31 C32 C35 F4 166.7(4) . . . . ?
O3 Zn3 C36 C41 125.3(2) . . . . ?
O4 Zn3 C36 C41 -55.2(3) . . . . ?
Zn2 Zn3 C36 C41 3.9(41) . . . . ?
O3 Zn3 C36 C37 -56.7(3) . . . . ?
O4 Zn3 C36 C37 122.8(2) . . . . ?
Zn2 Zn3 C36 C37 -178.1(1000) . . . . ?
C41 C36 C37 C38 1.2(4) . . . . ?
Zn3 C36 C37 C38 -176.9(2) . . . . ?
C36 C37 C38 C39 -0.6(5) . . . . ?
C37 C38 C39 C40 -0.9(5) . . . . ?
C37 C38 C39 C42 176.9(3) . . . . ?
C38 C39 C40 C41 1.6(4) . . . . ?
C42 C39 C40 C41 -176.2(3) . . . . ?
C39 C40 C41 C36 -1.0(4) . . . . ?
C37 C36 C41 C40 -0.4(4) . . . . ?
Zn3 C36 C41 C40 177.7(2) . . . . ?
F1A F1 C42 F3A -153.8(9) . . . . ?
F3A F1 C42 F3A 0.0 . . . . ?
F1A F1 C42 F2A -49.4(10) . . . . ?
F3A F1 C42 F2A 104.3(4) . . . . ?
F1A F1 C42 F2 -31.9(9) . . . . ?
F3A F1 C42 F2 121.8(4) . . . . ?
F1A F1 C42 F3 -145.4(8) . . . . ?
F3A F1 C42 F3 8.3(3) . . . . ?
F1A F1 C42 F1A 0.0 . . . . ?
F3A F1 C42 F1A 153.8(9) . . . . ?
F1A F1 C42 C39 92.4(9) . . . . ?
F3A F1 C42 C39 -113.8(4) . . . . ?
F3 F3A C42 F1 160.3(8) . . . . ?
F1 F3A C42 F1 0.0 . . . . ?
F3 F3A C42 F2A 37.2(8) . . . . ?
F1 F3A C42 F2A -123.2(4) . . . . ?
F3 F3A C42 F2 56.5(8) . . . . ?
F1 F3A C42 F2 -103.8(4) . . . . ?
F3 F3A C42 F3 0.0 . . . . ?
F1 F3A C42 F3 -160.3(8) . . . . ?
F3 F3A C42 F1A 150.5(7) . . . . ?
F1 F3A C42 F1A -9.8(3) . . . . ?
F3 F3A C42 C39 -87.9(8) . . . . ?
F1 F3A C42 C39 111.8(4) . . . . ?
F2 F2A C42 F1 44.9(8) . . . . ?
F2 F2A C42 F3A 137.0(7) . . . . ?
F2 F2A C42 F2 0.0 . . . . ?
F2 F2A C42 F3 151.6(7) . . . . ?
F2 F2A C42 F1A 27.4(7) . . . . ?
F2 F2A C42 C39 -96.9(7) . . . . ?
F2A F2 C42 F1 -142.5(7) . . . . ?
F2A F2 C42 F3A -51.0(8) . . . . ?
F2A F2 C42 F2A 0.0 . . . . ?
F2A F2 C42 F3 -29.8(7) . . . . ?
F2A F2 C42 F1A -154.0(7) . . . . ?
F2A F2 C42 C39 93.7(7) . . . . ?
F3A F3 C42 F1 -20.4(8) . . . . ?
F3A F3 C42 F3A 0.0 . . . . ?
F3A F3 C42 F2A -144.3(8) . . . . ?
F3A F3 C42 F2 -132.5(7) . . . . ?
F3A F3 C42 F1A -35.2(8) . . . . ?
F3A F3 C42 C39 102.6(7) . . . . ?
F1 F1A C42 F1 0.0 . . . . ?
F1 F1A C42 F3A 26.8(9) . . . . ?
F1 F1A C42 F2A 138.3(8) . . . . ?
F1 F1A C42 F2 149.3(9) . . . . ?
F1 F1A C42 F3 40.9(10) . . . . ?
F1 F1A C42 C39 -96.7(9) . . . . ?
C38 C39 C42 F1 -119.6(5) . . . . ?
C40 C39 C42 F1 58.1(5) . . . . ?
C38 C39 C42 F3A 147.6(5) . . . . ?
C40 C39 C42 F3A -34.6(5) . . . . ?
C38 C39 C42 F2A 26.5(5) . . . . ?
C40 C39 C42 F2A -155.8(4) . . . . ?
C38 C39 C42 F2 0.1(5) . . . . ?
C40 C39 C42 F2 177.8(4) . . . . ?
C38 C39 C42 F3 121.2(4) . . . . ?
C40 C39 C42 F3 -61.0(5) . . . . ?
C38 C39 C42 F1A -95.8(4) . . . . ?
C40 C39 C42 F1A 81.9(4) . . . . ?
